data_7030234
loop_
_publ_author_name
'Song, Shu-Yan'
'Song, Xue-Zhi'
'Zhao, Shu-Na'
'Qin, Chao'
'Su, Sheng-Qun'
'Zhu, Min'
'Hao, Zhao-Min'
'Zhang, Hong-Jie'

_publ_section_title
;
 Syntheses, structures and physical properties of transition metal-organic
 frameworks assembled from trigonal heterofunctional ligands.
;
_journal_issue 34
_journal_name_full 'Dalton transactions (Cambridge, England : 2003)'
_journal_page_first 10412
_journal_page_last 10421
_journal_paper_doi 10.1039/c2dt30826f
_journal_volume 41
_journal_year 2012
_chemical_formula_sum 'C96 H58 Co4 N8 O17'
_chemical_formula_weight 1831.22
_chemical_name_systematic ?
_space_group_IT_number 15
_symmetry_cell_setting monoclinic
_symmetry_space_group_name_Hall '-C 2yc'
_symmetry_space_group_name_H-M 'C 1 2/c 1'
_atom_sites_solution_hydrogens geom
_atom_sites_solution_primary direct
_atom_sites_solution_secondary difmap
_audit_creation_method SHELXL-97
_cell_angle_alpha 90.00
_cell_angle_beta 109.4170(10)
_cell_angle_gamma 90.00
_cell_formula_units_Z 4
_cell_length_a 27.1065(17)
_cell_length_b 12.8792(8)
_cell_length_c 23.3705(14)
_cell_measurement_temperature 185(2)
_cell_volume 7694.8(8)
_computing_cell_refinement 'Bruker SAINT'
_computing_data_collection 'Bruker APEX2'
_computing_data_reduction 'Bruker SAINT'
_computing_molecular_graphics 'Bruker SHELXTL'
_computing_publication_material 'Bruker SHELXTL'
_computing_structure_refinement 'SHELXL-97 (Sheldrick, 1997)'
_computing_structure_solution 'SHELXS-97 (Sheldrick, 1997)'
_diffrn_ambient_temperature 185(2)
_diffrn_measured_fraction_theta_full 0.999
_diffrn_measured_fraction_theta_max 0.999
_diffrn_measurement_device_type 'Bruker APEX-II CCD'
_diffrn_measurement_method '\f and \w scans'
_diffrn_radiation_monochromator graphite
_diffrn_radiation_source 'fine-focus sealed tube'
_diffrn_radiation_type MoK\a
_diffrn_radiation_wavelength 0.71073
_diffrn_reflns_av_R_equivalents 0.0471
_diffrn_reflns_av_sigmaI/netI 0.0591
_diffrn_reflns_limit_h_max 26
_diffrn_reflns_limit_h_min -33
_diffrn_reflns_limit_k_max 15
_diffrn_reflns_limit_k_min -15
_diffrn_reflns_limit_l_max 28
_diffrn_reflns_limit_l_min -24
_diffrn_reflns_number 20540
_diffrn_reflns_theta_full 26.04
_diffrn_reflns_theta_max 26.04
_diffrn_reflns_theta_min 1.77
_exptl_absorpt_coefficient_mu 0.930
_exptl_absorpt_correction_T_max 0.8731
_exptl_absorpt_correction_T_min 0.8358
_exptl_absorpt_correction_type multi-scan
_exptl_absorpt_process_details 'SADABS, Sheldrick, 1996'
_exptl_crystal_colour red
_exptl_crystal_density_diffrn 1.581
_exptl_crystal_density_method 'not measured'
_exptl_crystal_description block
_exptl_crystal_F_000 3736
_exptl_crystal_size_max 0.20
_exptl_crystal_size_mid 0.18
_exptl_crystal_size_min 0.15
_refine_diff_density_max 1.745
_refine_diff_density_min -1.536
_refine_diff_density_rms 0.158
_refine_ls_extinction_method none
_refine_ls_goodness_of_fit_ref 1.080
_refine_ls_hydrogen_treatment constr
_refine_ls_matrix_type full
_refine_ls_number_parameters 531
_refine_ls_number_reflns 7588
_refine_ls_number_restraints 0
_refine_ls_restrained_S_all 1.080
_refine_ls_R_factor_all 0.1377
_refine_ls_R_factor_gt 0.1041
_refine_ls_shift/su_max 0.000
_refine_ls_shift/su_mean 0.000
_refine_ls_structure_factor_coef Fsqd
_refine_ls_weighting_details 'calc w=1/[\s^2^(Fo^2^)+(0.1471P)^2^+119.3092P] where P=(Fo^2^+2Fc^2^)/3'
_refine_ls_weighting_scheme calc
_refine_ls_wR_factor_gt 0.2918
_refine_ls_wR_factor_ref 0.3142
_reflns_number_gt 5223
_reflns_number_total 7588
_reflns_threshold_expression >2sigma(I)
_cod_data_source_file c2dt30826f.txt
_cod_data_source_block 2
_cod_depositor_comments
;
The following automatic conversions were performed:

'_symmetry_cell_setting' value 'Monoclinic' changed to 'monoclinic'
according to
/usr/data/users/saulius/automatic-downloads/retrospective/RSC/lib/dictionaries/cif_core.dic
dictionary named 'cif_core.dic' version 2.4.2 from 2011-04-26.

Automatic conversion script
Id: cif_fix_values 2281 2013-09-26 08:29:07Z andrius 

The following automatic conversions were performed:

'_exptl_absorpt_correction_type' value 'multi-scans' was replaced
with the value 'multi-scan' as specified in the replacement file
'src/cod-tools/trunk/data/replacement-values/replacement_values.lst'.

Automatic conversion script
Id: cif_fix_values 5376 2017-05-30 11:51:03Z andrius 
;
_cod_original_sg_symbol_H-M C2/c
_cod_database_code 7030234

loop_
_symmetry_equiv_pos_as_xyz
'x, y, z'
'-x, y, -z+1/2'
'x+1/2, y+1/2, z'
'-x+1/2, y+1/2, -z+1/2'
'-x, -y, -z'
'x, -y, z-1/2'
'-x+1/2, -y+1/2, -z'
'x+1/2, -y+1/2, z-1/2'

loop_
_atom_site_label
_atom_site_type_symbol
_atom_site_fract_x
_atom_site_fract_y
_atom_site_fract_z
_atom_site_U_iso_or_equiv
_atom_site_adp_type
_atom_site_occupancy
_atom_site_symmetry_multiplicity
_atom_site_calc_flag
_atom_site_refinement_flags
C13 C 0.2253(3) 1.1467(7) -0.0859(4) 0.0368(19) Uani 1 1 d .
C14 C 0.1800(3) 1.1084(7) -0.1269(4) 0.049(2) Uani 1 1 d .
H14 H 0.1691 1.0400 -0.1217 0.059 Uiso 1 1 calc R
C15 C 0.1500(3) 1.1667(7) -0.1755(4) 0.047(2) Uani 1 1 d .
H15 H 0.1180 1.1402 -0.2023 0.057 Uiso 1 1 calc R
C16 C 0.1673(3) 1.2652(6) -0.1847(4) 0.0339(18) Uani 1 1 d .
C17 C 0.2123(3) 1.3057(7) -0.1423(4) 0.0398(19) Uani 1 1 d .
H17 H 0.2234 1.3740 -0.1473 0.048 Uiso 1 1 calc R
C18 C 0.2401(3) 1.2481(7) -0.0939(4) 0.042(2) Uani 1 1 d .
H18 H 0.2704 1.2771 -0.0649 0.050 Uiso 1 1 calc R
C19 C 0.1377(3) 1.3286(7) -0.2388(4) 0.0385(19) Uani 1 1 d .
C20 C 0.3970(4) 1.0550(10) 0.0678(5) 0.0601(11) Uani 1 1 d .
C21 C 0.4334(4) 1.0226(10) 0.0409(5) 0.0601(11) Uani 1 1 d .
H21 H 0.4218 0.9922 0.0017 0.072 Uiso 1 1 calc R
C22 C 0.4860(4) 1.0350(9) 0.0716(5) 0.0601(11) Uani 1 1 d .
H22 H 0.5103 1.0134 0.0525 0.072 Uiso 1 1 calc R
C23 C 0.4720(4) 1.1066(10) 0.1497(5) 0.0601(11) Uani 1 1 d .
H23 H 0.4850 1.1416 0.1875 0.072 Uiso 1 1 calc R
C24 C 0.4176(4) 1.0930(9) 0.1236(5) 0.0601(11) Uani 1 1 d .
H24 H 0.3954 1.1112 0.1460 0.072 Uiso 1 1 calc R
C37 C 0.0326(3) -0.1597(7) -0.1522(4) 0.0358(18) Uani 1 1 d .
C38 C 0.0803(3) -0.1379(7) -0.1602(4) 0.044(2) Uani 1 1 d .
H38 H 0.0958 -0.0712 -0.1502 0.052 Uiso 1 1 calc R
C39 C 0.1053(3) -0.2148(8) -0.1830(4) 0.041(2) Uani 1 1 d .
H39 H 0.1378 -0.1995 -0.1883 0.049 Uiso 1 1 calc R
C40 C 0.0837(3) -0.3129(7) -0.1979(4) 0.0394(19) Uani 1 1 d .
C41 C 0.0382(3) -0.3350(7) -0.1864(4) 0.043(2) Uani 1 1 d .
H41 H 0.0241 -0.4032 -0.1935 0.052 Uiso 1 1 calc R
C42 C 0.0128(3) -0.2604(7) -0.1646(4) 0.0381(19) Uani 1 1 d .
H42 H -0.0189 -0.2776 -0.1579 0.046 Uiso 1 1 calc R
C43 C 0.1054(3) -0.3909(7) -0.2322(4) 0.0360(18) Uani 1 1 d .
C44 C -0.1372(3) 0.0208(6) -0.1803(3) 0.0290(16) Uani 1 1 d .
C45 C -0.1612(3) 0.1156(6) -0.1848(4) 0.0379(19) Uani 1 1 d .
H45 H -0.1415 0.1751 -0.1666 0.045 Uiso 1 1 calc R
C46 C -0.2140(3) 0.1243(7) -0.2157(4) 0.040(2) Uani 1 1 d .
H46 H -0.2298 0.1907 -0.2183 0.048 Uiso 1 1 calc R
C47 C -0.2207(3) -0.0500(6) -0.2362(4) 0.0339(17) Uani 1 1 d .
H47 H -0.2415 -0.1085 -0.2539 0.041 Uiso 1 1 calc R
C48 C -0.1690(3) -0.0653(6) -0.2059(4) 0.0331(17) Uani 1 1 d .
H48 H -0.1545 -0.1331 -0.2019 0.040 Uiso 1 1 calc R
N1 N 0.5039(3) 1.0750(8) 0.1257(4) 0.0601(11) Uani 1 1 d .
N3 N -0.2441(2) 0.0436(5) -0.2425(3) 0.0293(14) Uani 1 1 d .
O2 O 0.1106(2) 0.6320(5) 0.1120(3) 0.0420(14) Uani 1 1 d .
O1W O 0.0000 1.163(6) -0.2500 0.50(4) Uiso 1 2 d S
O3 O 0.0916(2) 1.3065(5) -0.2679(3) 0.0444(15) Uani 1 1 d .
O4 O 0.1620(2) 1.4044(5) -0.2538(3) 0.0437(14) Uani 1 1 d .
O7 O 0.0748(2) -0.4638(5) -0.2601(3) 0.0434(14) Uani 1 1 d .
O8 O 0.1497(2) -0.3723(5) -0.2350(3) 0.0404(14) Uani 1 1 d .
C1 C 0.1578(3) 0.6160(6) 0.1143(4) 0.0318(17) Uani 1 1 d .
C2 C 0.1829(3) 0.6947(6) 0.0847(3) 0.0280(16) Uani 1 1 d .
C3 C 0.1539(3) 0.7696(7) 0.0448(4) 0.0367(19) Uani 1 1 d .
H3 H 0.1168 0.7670 0.0309 0.044 Uiso 1 1 calc R
C4 C 0.1795(3) 0.8486(7) 0.0251(4) 0.0368(19) Uani 1 1 d .
H4 H 0.1596 0.8991 -0.0026 0.044 Uiso 1 1 calc R
C5 C 0.2347(3) 0.8545(6) 0.0457(3) 0.0307(16) Uani 1 1 d .
C6 C 0.2625(3) 0.7763(7) 0.0830(4) 0.039(2) Uani 1 1 d .
H6 H 0.2996 0.7767 0.0953 0.047 Uiso 1 1 calc R
C7 C 0.2373(3) 0.6964(7) 0.1032(4) 0.0365(19) Uani 1 1 d .
H7 H 0.2572 0.6438 0.1293 0.044 Uiso 1 1 calc R
C8 C 0.2626(3) 0.9412(6) 0.0279(4) 0.0331(17) Uani 1 1 d .
C9 C 0.3163(3) 0.9585(7) 0.0580(4) 0.0365(19) Uani 1 1 d .
H9 H 0.3353 0.9165 0.0915 0.044 Uiso 1 1 calc R
C10 C 0.3409(3) 1.0377(6) 0.0381(4) 0.0331(17) Uani 1 1 d .
C11 C 0.3112(3) 1.0976(7) -0.0102(4) 0.040(2) Uani 1 1 d .
H11 H 0.3273 1.1505 -0.0261 0.049 Uiso 1 1 calc R
C12 C 0.2579(3) 1.0804(7) -0.0354(3) 0.0336(18) Uani 1 1 d .
C25 C 0.1179(3) 0.3353(6) 0.1209(3) 0.0278(16) Uani 1 1 d .
C26 C 0.0882(3) 0.2645(6) 0.0703(3) 0.0314(17) Uani 1 1 d .
C27 C 0.1119(3) 0.1791(6) 0.0547(4) 0.0383(19) Uani 1 1 d .
H27 H 0.1474 0.1639 0.0770 0.046 Uiso 1 1 calc R
C28 C 0.0843(3) 0.1150(7) 0.0069(4) 0.043(2) Uani 1 1 d .
H28 H 0.1014 0.0578 -0.0042 0.051 Uiso 1 1 calc R
C29 C 0.0314(3) 0.1348(6) -0.0251(3) 0.0326(17) Uani 1 1 d .
C30 C 0.0089(3) 0.2208(8) -0.0089(4) 0.047(2) Uani 1 1 d .
H30 H -0.0266 0.2366 -0.0311 0.057 Uiso 1 1 calc R
C31 C 0.0361(3) 0.2853(7) 0.0384(4) 0.043(2) Uani 1 1 d .
H31 H 0.0193 0.3432 0.0490 0.052 Uiso 1 1 calc R
C32 C 0.0015(3) 0.0647(6) -0.0754(4) 0.0334(17) Uani 1 1 d .
C33 C -0.0525(3) 0.0768(6) -0.1033(4) 0.0330(17) Uani 1 1 d .
H33 H -0.0704 0.1318 -0.0915 0.040 Uiso 1 1 calc R
C34 C -0.0798(3) 0.0076(6) -0.1485(3) 0.0303(16) Uani 1 1 d .
C35 C -0.0510(3) -0.0700(6) -0.1636(4) 0.0324(17) Uani 1 1 d .
H35 H -0.0681 -0.1187 -0.1944 0.039 Uiso 1 1 calc R
C36 C 0.0024(3) -0.0776(6) -0.1344(4) 0.0325(17) Uani 1 1 d .
N2 N 0.2343(2) 1.0035(5) -0.0174(3) 0.0338(15) Uani 1 1 d .
N4 N 0.0290(2) -0.0107(5) -0.0905(3) 0.0332(15) Uani 1 1 d .
O1 O 0.1865(2) 0.5441(4) 0.1429(2) 0.0329(12) Uani 1 1 d .
O5 O 0.1651(2) 0.3175(4) 0.1499(2) 0.0343(12) Uani 1 1 d .
O6 O 0.0941(2) 0.4126(4) 0.1321(3) 0.0381(13) Uani 1 1 d .
Co1 Co 0.17771(4) 0.44374(8) 0.20576(5) 0.0322(3) Uani 1 1 d .
Co2 Co 0.08325(4) 0.56450(9) 0.17551(5) 0.0364(3) Uani 1 1 d .

loop_
_atom_site_aniso_label
_atom_site_aniso_U_11
_atom_site_aniso_U_22
_atom_site_aniso_U_33
_atom_site_aniso_U_23
_atom_site_aniso_U_13
_atom_site_aniso_U_12
C13 0.022(4) 0.047(5) 0.040(4) 0.016(4) 0.009(3) 0.005(3)
C14 0.031(4) 0.049(5) 0.057(6) 0.029(5) 0.001(4) -0.006(4)
C15 0.033(5) 0.047(5) 0.048(5) 0.012(4) -0.005(4) -0.003(4)
C16 0.027(4) 0.038(4) 0.039(4) 0.010(3) 0.013(3) 0.006(3)
C17 0.038(5) 0.034(4) 0.053(5) 0.009(4) 0.021(4) 0.001(4)
C18 0.036(5) 0.049(5) 0.044(5) 0.008(4) 0.017(4) -0.004(4)
C19 0.037(5) 0.043(5) 0.038(4) 0.001(4) 0.016(4) 0.011(4)
C20 0.0297(19) 0.090(3) 0.056(2) -0.012(2) 0.0092(17) 0.0018(19)
C21 0.0297(19) 0.090(3) 0.056(2) -0.012(2) 0.0092(17) 0.0018(19)
C22 0.0297(19) 0.090(3) 0.056(2) -0.012(2) 0.0092(17) 0.0018(19)
C23 0.0297(19) 0.090(3) 0.056(2) -0.012(2) 0.0092(17) 0.0018(19)
C24 0.0297(19) 0.090(3) 0.056(2) -0.012(2) 0.0092(17) 0.0018(19)
C37 0.019(4) 0.051(5) 0.036(4) -0.005(4) 0.007(3) 0.002(3)
C38 0.028(4) 0.051(5) 0.047(5) -0.003(4) 0.007(4) -0.007(4)
C39 0.016(4) 0.070(6) 0.036(4) 0.006(4) 0.008(3) 0.013(4)
C40 0.026(4) 0.051(5) 0.040(5) 0.005(4) 0.009(3) 0.008(4)
C41 0.041(5) 0.045(5) 0.051(5) 0.004(4) 0.023(4) 0.007(4)
C42 0.028(4) 0.044(5) 0.045(5) -0.005(4) 0.015(3) -0.003(3)
C43 0.026(4) 0.041(5) 0.042(4) 0.009(4) 0.012(3) 0.009(3)
C44 0.019(3) 0.035(4) 0.031(4) -0.010(3) 0.006(3) -0.004(3)
C45 0.034(4) 0.034(4) 0.040(4) -0.009(4) 0.005(3) -0.002(3)
C46 0.034(4) 0.032(4) 0.047(5) -0.007(4) 0.005(4) 0.005(3)
C47 0.023(4) 0.032(4) 0.043(4) -0.006(3) 0.006(3) -0.005(3)
C48 0.027(4) 0.022(4) 0.047(5) -0.005(3) 0.008(3) 0.005(3)
N1 0.0297(19) 0.090(3) 0.056(2) -0.012(2) 0.0092(17) 0.0018(19)
N3 0.024(3) 0.029(3) 0.031(3) -0.004(3) 0.003(3) 0.004(3)
O2 0.026(3) 0.041(3) 0.059(4) 0.012(3) 0.013(3) -0.004(2)
O3 0.037(3) 0.051(4) 0.039(3) 0.013(3) 0.004(3) 0.012(3)
O4 0.046(4) 0.041(3) 0.046(3) 0.013(3) 0.018(3) 0.007(3)
O7 0.032(3) 0.043(3) 0.054(4) -0.006(3) 0.013(3) 0.003(3)
O8 0.025(3) 0.057(4) 0.038(3) -0.007(3) 0.008(2) 0.006(3)
C1 0.028(4) 0.031(4) 0.037(4) -0.008(3) 0.010(3) -0.009(3)
C2 0.024(4) 0.029(4) 0.033(4) 0.000(3) 0.011(3) -0.002(3)
C3 0.019(4) 0.047(5) 0.042(4) 0.005(4) 0.008(3) 0.002(3)
C4 0.019(4) 0.042(5) 0.047(5) 0.014(4) 0.008(3) 0.010(3)
C5 0.020(3) 0.038(4) 0.034(4) 0.009(3) 0.007(3) -0.002(3)
C6 0.015(3) 0.049(5) 0.051(5) 0.018(4) 0.007(3) -0.003(3)
C7 0.022(4) 0.041(5) 0.045(5) 0.015(4) 0.009(3) -0.001(3)
C8 0.018(3) 0.039(4) 0.039(4) 0.009(4) 0.006(3) 0.001(3)
C9 0.023(4) 0.048(5) 0.037(4) 0.013(4) 0.007(3) -0.001(3)
C10 0.021(4) 0.042(5) 0.034(4) 0.008(3) 0.006(3) -0.003(3)
C11 0.028(4) 0.054(5) 0.040(4) 0.020(4) 0.013(3) -0.007(4)
C12 0.028(4) 0.044(5) 0.028(4) 0.011(3) 0.008(3) 0.004(3)
C25 0.026(4) 0.029(4) 0.027(4) -0.003(3) 0.007(3) -0.012(3)
C26 0.031(4) 0.032(4) 0.029(4) -0.004(3) 0.007(3) -0.015(3)
C27 0.025(4) 0.037(4) 0.043(5) -0.004(4) -0.001(3) -0.001(3)
C28 0.041(5) 0.035(4) 0.045(5) -0.009(4) 0.005(4) 0.003(4)
C29 0.026(4) 0.039(4) 0.033(4) -0.006(3) 0.010(3) -0.008(3)
C30 0.022(4) 0.062(6) 0.048(5) -0.024(4) -0.001(4) -0.010(4)
C31 0.026(4) 0.052(5) 0.050(5) -0.021(4) 0.011(4) -0.006(4)
C32 0.024(4) 0.039(4) 0.035(4) -0.006(3) 0.006(3) -0.010(3)
C33 0.023(4) 0.033(4) 0.042(4) -0.011(3) 0.009(3) -0.006(3)
C34 0.026(4) 0.032(4) 0.030(4) 0.000(3) 0.005(3) -0.006(3)
C35 0.027(4) 0.032(4) 0.037(4) -0.008(3) 0.009(3) -0.007(3)
C36 0.026(4) 0.036(4) 0.035(4) -0.007(3) 0.010(3) -0.004(3)
N2 0.022(3) 0.040(4) 0.038(4) 0.011(3) 0.007(3) -0.004(3)
N4 0.018(3) 0.041(4) 0.040(4) -0.008(3) 0.007(3) -0.006(3)
O1 0.028(3) 0.035(3) 0.033(3) 0.006(2) 0.007(2) -0.008(2)
O5 0.024(3) 0.034(3) 0.041(3) -0.008(2) 0.006(2) -0.006(2)
O6 0.032(3) 0.038(3) 0.038(3) -0.007(3) 0.005(2) -0.010(2)
Co1 0.0255(6) 0.0330(6) 0.0340(6) 0.0020(4) 0.0046(4) -0.0099(4)
Co2 0.0272(6) 0.0406(7) 0.0387(6) 0.0009(5) 0.0075(5) -0.0057(5)

loop_
_atom_type_symbol
_atom_type_description
_atom_type_scat_dispersion_real
_atom_type_scat_dispersion_imag
_atom_type_scat_source
C C 0.0033 0.0016 'International Tables Vol C Tables 4.2.6.8 and 6.1.1.4'
H H 0.0000 0.0000 'International Tables Vol C Tables 4.2.6.8 and 6.1.1.4'
N N 0.0061 0.0033 'International Tables Vol C Tables 4.2.6.8 and 6.1.1.4'
O O 0.0106 0.0060 'International Tables Vol C Tables 4.2.6.8 and 6.1.1.4'
Co Co 0.3494 0.9721 'International Tables Vol C Tables 4.2.6.8 and 6.1.1.4'

loop_
_geom_angle_atom_site_label_1
_geom_angle_atom_site_label_2
_geom_angle_atom_site_label_3
_geom_angle
_geom_angle_site_symmetry_1
_geom_angle_site_symmetry_3
C14 C13 C18 118.2(8) . .
C14 C13 C12 120.3(8) . .
C18 C13 C12 121.4(8) . .
C13 C14 C15 121.6(8) . .
C13 C14 H14 119.2 . .
C15 C14 H14 119.2 . .
C14 C15 C16 119.1(8) . .
C14 C15 H15 120.4 . .
C16 C15 H15 120.4 . .
C17 C16 C15 119.4(7) . .
C17 C16 C19 119.6(7) . .
C15 C16 C19 120.9(8) . .
C18 C17 C16 120.2(8) . .
C18 C17 H17 119.9 . .
C16 C17 H17 119.9 . .
C17 C18 C13 121.3(8) . .
C17 C18 H18 119.4 . .
C13 C18 H18 119.4 . .
O3 C19 O4 122.4(8) . .
O3 C19 C16 119.9(8) . .
O4 C19 C16 117.7(7) . .
O3 C19 Co2 57.5(4) . 6_575
O4 C19 Co2 65.1(4) . 6_575
C16 C19 Co2 175.4(6) . 6_575
C24 C20 C21 114.9(9) . .
C24 C20 C10 123.7(9) . .
C21 C20 C10 121.2(9) . .
C22 C21 C20 119.7(10) . .
C22 C21 H21 120.1 . .
C20 C21 H21 120.1 . .
N1 C22 C21 122.6(10) . .
N1 C22 H22 118.7 . .
C21 C22 H22 118.7 . .
N1 C23 C24 123.3(10) . .
N1 C23 H23 118.3 . .
C24 C23 H23 118.3 . .
C20 C24 C23 120.7(10) . .
C20 C24 H24 119.7 . .
C23 C24 H24 119.7 . .
C38 C37 C42 118.0(8) . .
C38 C37 C36 121.2(8) . .
C42 C37 C36 120.7(7) . .
C37 C38 C39 119.7(8) . .
C37 C38 H38 120.2 . .
C39 C38 H38 120.2 . .
C40 C39 C38 121.5(8) . .
C40 C39 H39 119.3 . .
C38 C39 H39 119.3 . .
C41 C40 C39 118.0(8) . .
C41 C40 C43 119.8(8) . .
C39 C40 C43 121.9(8) . .
C42 C41 C40 121.3(9) . .
C42 C41 H41 119.3 . .
C40 C41 H41 119.3 . .
C41 C42 C37 121.3(8) . .
C41 C42 H42 119.3 . .
C37 C42 H42 119.3 . .
O8 C43 O7 125.9(8) . .
O8 C43 C40 116.7(8) . .
O7 C43 C40 117.0(7) . .
C45 C44 C48 117.4(7) . .
C45 C44 C34 122.0(7) . .
C48 C44 C34 120.6(7) . .
C44 C45 C46 119.8(7) . .
C44 C45 H45 120.1 . .
C46 C45 H45 120.1 . .
N3 C46 C45 123.2(7) . .
N3 C46 H46 118.4 . .
C45 C46 H46 118.4 . .
N3 C47 C48 123.6(7) . .
N3 C47 H47 118.2 . .
C48 C47 H47 118.2 . .
C47 C48 C44 119.1(7) . .
C47 C48 H48 120.5 . .
C44 C48 H48 120.5 . .
C23 N1 C22 118.5(9) . .
C23 N1 Co2 120.9(7) . 3
C22 N1 Co2 119.9(7) . 3
C46 N3 C47 116.8(6) . .
C46 N3 Co1 124.0(5) . 8_455
C47 N3 Co1 119.2(5) . 8_455
C1 O2 Co2 119.7(5) . .
C19 O3 Co2 92.4(5) . 6_575
C19 O4 Co2 83.7(5) . 6_575
C19 O4 Co1 161.4(6) . 6_575
Co2 O4 Co1 78.81(18) 6_575 6_575
C43 O7 Co2 128.7(5) . 6
C43 O8 Co1 122.6(6) . 6
O1 C1 O2 125.4(7) . .
O1 C1 C2 116.5(7) . .
O2 C1 C2 118.0(7) . .
C3 C2 C7 120.1(7) . .
C3 C2 C1 122.2(7) . .
C7 C2 C1 117.4(7) . .
C2 C3 C4 119.8(7) . .
C2 C3 H3 120.1 . .
C4 C3 H3 120.1 . .
C3 C4 C5 121.0(7) . .
C3 C4 H4 119.5 . .
C5 C4 H4 119.5 . .
C6 C5 C4 118.0(7) . .
C6 C5 C8 120.3(6) . .
C4 C5 C8 121.7(7) . .
C5 C6 C7 121.6(7) . .
C5 C6 H6 119.2 . .
C7 C6 H6 119.2 . .
C2 C7 C6 119.4(7) . .
C2 C7 H7 120.3 . .
C6 C7 H7 120.3 . .
N2 C8 C9 121.4(7) . .
N2 C8 C5 117.4(6) . .
C9 C8 C5 121.2(7) . .
C10 C9 C8 119.0(7) . .
C10 C9 H9 120.5 . .
C8 C9 H9 120.5 . .
C9 C10 C11 118.1(7) . .
C9 C10 C20 119.7(8) . .
C11 C10 C20 122.3(8) . .
C10 C11 C12 120.0(7) . .
C10 C11 H11 120.0 . .
C12 C11 H11 120.0 . .
N2 C12 C11 122.1(7) . .
N2 C12 C13 117.4(7) . .
C11 C12 C13 120.4(7) . .
O5 C25 O6 122.1(6) . .
O5 C25 C26 120.0(7) . .
O6 C25 C26 117.9(7) . .
C27 C26 C31 119.4(7) . .
C27 C26 C25 121.2(7) . .
C31 C26 C25 119.4(7) . .
C26 C27 C28 120.8(7) . .
C26 C27 H27 119.6 . .
C28 C27 H27 119.6 . .
C27 C28 C29 120.1(8) . .
C27 C28 H28 120.0 . .
C29 C28 H28 120.0 . .
C30 C29 C28 117.9(7) . .
C30 C29 C32 122.0(7) . .
C28 C29 C32 120.1(7) . .
C29 C30 C31 122.3(8) . .
C29 C30 H30 118.8 . .
C31 C30 H30 118.8 . .
C30 C31 C26 119.5(8) . .
C30 C31 H31 120.3 . .
C26 C31 H31 120.3 . .
N4 C32 C33 122.9(7) . .
N4 C32 C29 116.3(7) . .
C33 C32 C29 120.7(7) . .
C34 C33 C32 119.5(7) . .
C34 C33 H33 120.2 . .
C32 C33 H33 120.2 . .
C35 C34 C33 116.9(7) . .
C35 C34 C44 122.6(7) . .
C33 C34 C44 120.4(7) . .
C36 C35 C34 120.8(7) . .
C36 C35 H35 119.6 . .
C34 C35 H35 119.6 . .
N4 C36 C35 122.4(7) . .
N4 C36 C37 117.7(7) . .
C35 C36 C37 119.9(7) . .
C12 N2 C8 119.3(6) . .
C32 N4 C36 117.4(6) . .
C1 O1 Co1 131.0(5) . .
C25 O5 Co1 97.2(5) . .
C25 O6 Co2 157.8(5) . .
C25 O6 Co1 81.6(4) . .
Co2 O6 Co1 76.42(16) . .
O8 Co1 O1 162.2(2) 6_556 .
O8 Co1 O5 93.1(2) 6_556 .
O1 Co1 O5 94.6(2) . .
O8 Co1 N3 100.5(2) 6_556 8_556
O1 Co1 N3 91.7(2) . 8_556
O5 Co1 N3 111.0(2) . 8_556
O8 Co1 O4 86.6(2) 6_556 6_576
O1 Co1 O4 80.6(2) . 6_576
O5 Co1 O4 159.4(2) . 6_576
N3 Co1 O4 89.2(2) 8_556 6_576
O8 Co1 O6 86.2(2) 6_556 .
O1 Co1 O6 84.0(2) . .
O5 Co1 O6 59.1(2) . .
N3 Co1 O6 168.7(2) 8_556 .
O4 Co1 O6 100.4(2) 6_576 .
O8 Co1 Co2 84.67(17) 6_556 .
O1 Co1 Co2 77.66(16) . .
O5 Co1 Co2 109.08(15) . .
N3 Co1 Co2 139.18(18) 8_556 .
O4 Co1 Co2 50.36(16) 6_576 .
O6 Co1 Co2 50.01(14) . .
O7 Co2 O2 161.4(2) 6_556 .
O7 Co2 N1 96.0(3) 6_556 3_445
O2 Co2 N1 97.1(3) . 3_445
O7 Co2 O3 93.1(2) 6_556 6_576
O2 Co2 O3 97.5(3) . 6_576
N1 Co2 O3 100.2(3) 3_445 6_576
O7 Co2 O4 83.4(2) 6_556 6_576
O2 Co2 O4 88.4(2) . 6_576
N1 Co2 O4 161.2(3) 3_445 6_576
O3 Co2 O4 61.2(2) 6_576 6_576
O7 Co2 O6 81.1(2) 6_556 .
O2 Co2 O6 84.9(2) . .
N1 Co2 O6 94.0(3) 3_445 .
O3 Co2 O6 165.2(2) 6_576 .
O4 Co2 O6 104.4(2) 6_576 .
O7 Co2 C19 86.5(3) 6_556 6_576
O2 Co2 C19 95.0(3) . 6_576
N1 Co2 C19 130.1(3) 3_445 6_576
O3 Co2 C19 30.1(3) 6_576 6_576
O4 Co2 C19 31.2(2) 6_576 6_576
O6 Co2 C19 135.3(3) . 6_576
O7 Co2 Co1 77.61(17) 6_556 .
O2 Co2 Co1 84.30(16) . .
N1 Co2 Co1 147.4(3) 3_445 .
O3 Co2 Co1 111.99(17) 6_576 .
O4 Co2 Co1 50.83(15) 6_576 .
O6 Co2 Co1 53.57(14) . .
C19 Co2 Co1 81.9(2) 6_576 .

loop_
_geom_bond_atom_site_label_1
_geom_bond_atom_site_label_2
_geom_bond_distance
_geom_bond_site_symmetry_2
C13 C14 1.373(12) .
C13 C18 1.398(12) .
C13 C12 1.486(10) .
C14 C15 1.379(11) .
C14 H14 0.9500 .
C15 C16 1.393(12) .
C15 H15 0.9500 .
C16 C17 1.391(12) .
C16 C19 1.495(11) .
C17 C18 1.353(12) .
C17 H17 0.9500 .
C18 H18 0.9500 .
C19 O3 1.241(10) .
C19 O4 1.290(10) .
C19 Co2 2.474(8) 6_575
C20 C24 1.329(14) .
C20 C21 1.398(14) .
C20 C10 1.463(12) .
C21 C22 1.377(13) .
C21 H21 0.9500 .
C22 N1 1.301(13) .
C22 H22 0.9500 .
C23 N1 1.244(13) .
C23 C24 1.406(13) .
C23 H23 0.9500 .
C24 H24 0.9500 .
C37 C38 1.394(11) .
C37 C42 1.397(12) .
C37 C36 1.479(11) .
C38 C39 1.402(12) .
C38 H38 0.9500 .
C39 C40 1.388(13) .
C39 H39 0.9500 .
C40 C41 1.379(12) .
C40 C43 1.519(12) .
C41 C42 1.374(12) .
C41 H41 0.9500 .
C42 H42 0.9500 .
C43 O8 1.245(9) .
C43 O7 1.279(10) .
C44 C45 1.371(11) .
C44 C48 1.411(10) .
C44 C34 1.495(10) .
C45 C46 1.376(11) .
C45 H45 0.9500 .
C46 N3 1.340(10) .
C46 H46 0.9500 .
C47 N3 1.348(10) .
C47 C48 1.357(10) .
C47 H47 0.9500 .
C48 H48 0.9500 .
N1 Co2 2.082(8) 3
N3 Co1 2.068(6) 8_455
O2 C1 1.278(9) .
O2 Co2 2.060(6) .
O3 Co2 2.088(6) 6_575
O4 Co2 2.258(6) 6_575
O4 Co1 2.273(6) 6_575
O7 Co2 2.056(6) 6
O8 Co1 2.011(6) 6
C1 O1 1.249(9) .
C1 C2 1.511(10) .
C2 C3 1.390(11) .
C2 C7 1.392(10) .
C3 C4 1.392(12) .
C3 H3 0.9500 .
C4 C5 1.414(10) .
C4 H4 0.9500 .
C5 C6 1.381(11) .
C5 C8 1.482(11) .
C6 C7 1.402(11) .
C6 H6 0.9500 .
C7 H7 0.9500 .
C8 N2 1.347(10) .
C8 C9 1.408(10) .
C9 C10 1.382(11) .
C9 H9 0.9500 .
C10 C11 1.383(11) .
C11 C12 1.385(11) .
C11 H11 0.9500 .
C12 N2 1.320(10) .
C25 O5 1.253(9) .
C25 O6 1.261(9) .
C25 C26 1.497(10) .
C26 C27 1.383(12) .
C26 C31 1.386(11) .
C27 C28 1.391(11) .
C27 H27 0.9500 .
C28 C29 1.404(11) .
C28 H28 0.9500 .
C29 C30 1.377(12) .
C29 C32 1.489(10) .
C30 C31 1.384(11) .
C30 H30 0.9500 .
C31 H31 0.9500 .
C32 N4 1.341(10) .
C32 C33 1.399(11) .
C33 C34 1.392(10) .
C33 H33 0.9500 .
C34 C35 1.385(11) .
C35 C36 1.383(11) .
C35 H35 0.9500 .
C36 N4 1.351(10) .
O1 Co1 2.030(5) .
O5 Co1 2.041(5) .
O6 Co2 2.267(6) .
O6 Co1 2.381(5) .
Co1 O8 2.011(6) 6_556
Co1 N3 2.068(6) 8_556
Co1 O4 2.273(6) 6_576
Co1 Co2 2.8760(16) .
Co2 O7 2.056(6) 6_556
Co2 N1 2.082(8) 3_445
Co2 O3 2.088(6) 6_576
Co2 O4 2.258(6) 6_576
Co2 C19 2.474(8) 6_576

loop_
_geom_torsion_atom_site_label_1
_geom_torsion_atom_site_label_2
_geom_torsion_atom_site_label_3
_geom_torsion_atom_site_label_4
_geom_torsion
_geom_torsion_site_symmetry_1
_geom_torsion_site_symmetry_4
C18 C13 C14 C15 1.0(15) . .
C12 C13 C14 C15 -177.6(9) . .
C13 C14 C15 C16 3.0(16) . .
C14 C15 C16 C17 -4.9(14) . .
C14 C15 C16 C19 176.4(9) . .
C15 C16 C17 C18 2.8(13) . .
C19 C16 C17 C18 -178.4(8) . .
C16 C17 C18 C13 1.2(13) . .
C14 C13 C18 C17 -3.2(14) . .
C12 C13 C18 C17 175.4(8) . .
C17 C16 C19 O3 -161.3(8) . .
C15 C16 C19 O3 17.4(12) . .
C17 C16 C19 O4 19.7(11) . .
C15 C16 C19 O4 -161.6(8) . .
C17 C16 C19 Co2 -107(8) . 6_575
C15 C16 C19 Co2 71(8) . 6_575
C24 C20 C21 C22 -2.3(18) . .
C10 C20 C21 C22 -176.4(11) . .
C20 C21 C22 N1 1(2) . .
C21 C20 C24 C23 5.3(18) . .
C10 C20 C24 C23 179.2(11) . .
N1 C23 C24 C20 -8(2) . .
C42 C37 C38 C39 3.2(12) . .
C36 C37 C38 C39 -173.5(8) . .
C37 C38 C39 C40 0.0(13) . .
C38 C39 C40 C41 -3.8(12) . .
C38 C39 C40 C43 169.7(8) . .
C39 C40 C41 C42 4.5(13) . .
C43 C40 C41 C42 -169.2(8) . .
C40 C41 C42 C37 -1.3(14) . .
C38 C37 C42 C41 -2.6(13) . .
C36 C37 C42 C41 174.2(8) . .
C41 C40 C43 O8 -171.7(8) . .
C39 C40 C43 O8 14.9(12) . .
C41 C40 C43 O7 14.6(12) . .
C39 C40 C43 O7 -158.8(7) . .
C48 C44 C45 C46 -2.8(12) . .
C34 C44 C45 C46 178.4(8) . .
C44 C45 C46 N3 -0.1(14) . .
N3 C47 C48 C44 -1.4(13) . .
C45 C44 C48 C47 3.5(12) . .
C34 C44 C48 C47 -177.8(7) . .
C24 C23 N1 C22 5.8(19) . .
C24 C23 N1 Co2 -164.7(9) . 3
C21 C22 N1 C23 -2.6(19) . .
C21 C22 N1 Co2 168.0(9) . 3
C45 C46 N3 C47 2.2(13) . .
C45 C46 N3 Co1 -175.6(7) . 8_455
C48 C47 N3 C46 -1.5(12) . .
C48 C47 N3 Co1 176.4(7) . 8_455
O4 C19 O3 Co2 -5.4(8) . 6_575
C16 C19 O3 Co2 175.6(7) . 6_575
O3 C19 O4 Co2 5.0(8) . 6_575
C16 C19 O4 Co2 -176.0(7) . 6_575
O3 C19 O4 Co1 25(2) . 6_575
C16 C19 O4 Co1 -156.3(14) . 6_575
Co2 C19 O4 Co1 19.7(17) 6_575 6_575
O8 C43 O7 Co2 -6.9(12) . 6
C40 C43 O7 Co2 166.1(5) . 6
O7 C43 O8 Co1 8.7(12) . 6
C40 C43 O8 Co1 -164.3(5) . 6
Co2 O2 C1 O1 17.7(10) . .
Co2 O2 C1 C2 -157.0(5) . .
O1 C1 C2 C3 170.7(7) . .
O2 C1 C2 C3 -14.1(11) . .
O1 C1 C2 C7 -15.3(10) . .
O2 C1 C2 C7 159.9(8) . .
C7 C2 C3 C4 -2.4(12) . .
C1 C2 C3 C4 171.5(7) . .
C2 C3 C4 C5 -0.8(13) . .
C3 C4 C5 C6 3.8(13) . .
C3 C4 C5 C8 -176.6(8) . .
C4 C5 C6 C7 -3.9(13) . .
C8 C5 C6 C7 176.5(8) . .
C3 C2 C7 C6 2.4(13) . .
C1 C2 C7 C6 -171.8(8) . .
C5 C6 C7 C2 0.9(14) . .
C6 C5 C8 N2 167.3(8) . .
C4 C5 C8 N2 -12.3(12) . .
C6 C5 C8 C9 -13.7(13) . .
C4 C5 C8 C9 166.7(8) . .
N2 C8 C9 C10 -3.8(13) . .
C5 C8 C9 C10 177.3(8) . .
C8 C9 C10 C11 1.1(13) . .
C8 C9 C10 C20 -178.4(8) . .
C24 C20 C10 C9 -70.6(15) . .
C21 C20 C10 C9 103.0(13) . .
C24 C20 C10 C11 109.9(14) . .
C21 C20 C10 C11 -76.5(14) . .
C9 C10 C11 C12 2.8(13) . .
C20 C10 C11 C12 -177.7(9) . .
C10 C11 C12 N2 -4.4(14) . .
C10 C11 C12 C13 177.9(8) . .
C14 C13 C12 N2 -24.9(12) . .
C18 C13 C12 N2 156.5(8) . .
C14 C13 C12 C11 152.9(9) . .
C18 C13 C12 C11 -25.7(13) . .
O5 C25 C26 C27 0.0(11) . .
O6 C25 C26 C27 179.1(7) . .
O5 C25 C26 C31 -179.8(8) . .
O6 C25 C26 C31 -0.7(11) . .
C31 C26 C27 C28 1.1(13) . .
C25 C26 C27 C28 -178.6(8) . .
C26 C27 C28 C29 -2.0(14) . .
C27 C28 C29 C30 2.4(13) . .
C27 C28 C29 C32 -178.5(8) . .
C28 C29 C30 C31 -2.2(14) . .
C32 C29 C30 C31 178.8(9) . .
C29 C30 C31 C26 1.3(15) . .
C27 C26 C31 C30 -0.8(13) . .
C25 C26 C31 C30 179.0(8) . .
C30 C29 C32 N4 173.9(8) . .
C28 C29 C32 N4 -5.1(12) . .
C30 C29 C32 C33 -7.9(13) . .
C28 C29 C32 C33 173.1(8) . .
N4 C32 C33 C34 0.7(13) . .
C29 C32 C33 C34 -177.4(7) . .
C32 C33 C34 C35 -0.6(12) . .
C32 C33 C34 C44 -178.2(7) . .
C45 C44 C34 C35 -152.1(8) . .
C48 C44 C34 C35 29.2(12) . .
C45 C44 C34 C33 25.4(12) . .
C48 C44 C34 C33 -153.4(8) . .
C33 C34 C35 C36 0.4(12) . .
C44 C34 C35 C36 177.9(7) . .
C34 C35 C36 N4 -0.3(13) . .
C34 C35 C36 C37 -178.6(7) . .
C38 C37 C36 N4 -43.3(12) . .
C42 C37 C36 N4 140.1(8) . .
C38 C37 C36 C35 135.2(8) . .
C42 C37 C36 C35 -41.4(12) . .
C11 C12 N2 C8 1.8(13) . .
C13 C12 N2 C8 179.5(8) . .
C9 C8 N2 C12 2.3(12) . .
C5 C8 N2 C12 -178.7(7) . .
C33 C32 N4 C36 -0.6(12) . .
C29 C32 N4 C36 177.6(7) . .
C35 C36 N4 C32 0.4(12) . .
C37 C36 N4 C32 178.8(7) . .
O2 C1 O1 Co1 -11.9(11) . .
C2 C1 O1 Co1 162.8(5) . .
O6 C25 O5 Co1 -0.9(8) . .
C26 C25 O5 Co1 178.2(6) . .
O5 C25 O6 Co2 7.6(19) . .
C26 C25 O6 Co2 -171.5(10) . .
O5 C25 O6 Co1 0.8(7) . .
C26 C25 O6 Co1 -178.3(6) . .
C1 O1 Co1 O8 -5.5(12) . 6_556
C1 O1 Co1 O5 109.8(6) . .
C1 O1 Co1 N3 -139.0(7) . 8_556
C1 O1 Co1 O4 -50.1(6) . 6_576
C1 O1 Co1 O6 51.5(6) . .
C1 O1 Co1 Co2 1.2(6) . .
C25 O5 Co1 O8 84.1(5) . 6_556
C25 O5 Co1 O1 -79.8(5) . .
C25 O5 Co1 N3 -173.4(4) . 8_556
C25 O5 Co1 O4 -4.6(9) . 6_576
C25 O5 Co1 O6 0.5(4) . .
C25 O5 Co1 Co2 -1.3(5) . .
C25 O6 Co1 O8 -96.4(4) . 6_556
Co2 O6 Co1 O8 86.2(2) . 6_556
C25 O6 Co1 O1 98.5(4) . .
Co2 O6 Co1 O1 -78.9(2) . .
C25 O6 Co1 O5 -0.5(4) . .
Co2 O6 Co1 O5 -177.8(3) . .
C25 O6 Co1 N3 30.1(13) . 8_556
Co2 O6 Co1 N3 -147.3(11) . 8_556
C25 O6 Co1 O4 177.7(4) . 6_576
Co2 O6 Co1 O4 0.4(2) . 6_576
C25 O6 Co1 Co2 177.4(5) . .
C1 O2 Co2 O7 -25.0(11) . 6_556
C1 O2 Co2 N1 -159.4(6) . 3_445
C1 O2 Co2 O3 99.3(6) . 6_576
C1 O2 Co2 O4 38.6(6) . 6_576
C1 O2 Co2 O6 -66.0(6) . .
C1 O2 Co2 C19 69.2(6) . 6_576
C1 O2 Co2 Co1 -12.1(6) . .
C25 O6 Co2 O7 -88.0(14) . 6_556
Co1 O6 Co2 O7 -81.1(2) . 6_556
C25 O6 Co2 O2 79.8(14) . .
Co1 O6 Co2 O2 86.69(19) . .
C25 O6 Co2 N1 176.5(14) . 3_445
Co1 O6 Co2 N1 -176.6(3) . 3_445
C25 O6 Co2 O3 -20(2) . 6_576
Co1 O6 Co2 O3 -13.5(10) . 6_576
C25 O6 Co2 O4 -7.3(14) . 6_576
Co1 O6 Co2 O4 -0.4(2) . 6_576
C25 O6 Co2 C19 -12.2(15) . 6_576
Co1 O6 Co2 C19 -5.3(4) . 6_576
C25 O6 Co2 Co1 -6.9(13) . .
O8 Co1 Co2 O7 -1.5(2) 6_556 6_556
O1 Co1 Co2 O7 -179.4(2) . 6_556
O5 Co1 Co2 O7 90.0(2) . 6_556
N3 Co1 Co2 O7 -101.3(3) 8_556 6_556
O4 Co1 Co2 O7 -91.5(3) 6_576 6_556
O6 Co1 Co2 O7 88.0(3) . 6_556
O8 Co1 Co2 O2 -177.3(2) 6_556 .
O1 Co1 Co2 O2 4.7(2) . .
O5 Co1 Co2 O2 -85.9(2) . .
N3 Co1 Co2 O2 82.8(3) 8_556 .
O4 Co1 Co2 O2 92.6(3) 6_576 .
O6 Co1 Co2 O2 -87.8(3) . .
O8 Co1 Co2 N1 -83.1(5) 6_556 3_445
O1 Co1 Co2 N1 98.9(5) . 3_445
O5 Co1 Co2 N1 8.3(5) . 3_445
N3 Co1 Co2 N1 177.0(6) 8_556 3_445
O4 Co1 Co2 N1 -173.2(5) 6_576 3_445
O6 Co1 Co2 N1 6.4(5) . 3_445
O8 Co1 Co2 O3 86.8(3) 6_556 6_576
O1 Co1 Co2 O3 -91.1(2) . 6_576
O5 Co1 Co2 O3 178.3(3) . 6_576
N3 Co1 Co2 O3 -13.0(3) 8_556 6_576
O4 Co1 Co2 O3 -3.2(3) 6_576 6_576
O6 Co1 Co2 O3 176.3(3) . 6_576
O8 Co1 Co2 O4 90.0(3) 6_556 6_576
O1 Co1 Co2 O4 -87.9(3) . 6_576
O5 Co1 Co2 O4 -178.5(3) . 6_576
N3 Co1 Co2 O4 -9.8(3) 8_556 6_576
O6 Co1 Co2 O4 179.5(3) . 6_576
O8 Co1 Co2 O6 -89.5(3) 6_556 .
O1 Co1 Co2 O6 92.6(2) . .
O5 Co1 Co2 O6 2.0(2) . .
N3 Co1 Co2 O6 170.7(3) 8_556 .
O4 Co1 Co2 O6 -179.5(3) 6_576 .
O8 Co1 Co2 C19 86.8(3) 6_556 6_576
O1 Co1 Co2 C19 -91.2(2) . 6_576
O5 Co1 Co2 C19 178.2(3) . 6_576
N3 Co1 Co2 C19 -13.1(3) 8_556 6_576
O4 Co1 Co2 C19 -3.3(3) 6_576 6_576
O6 Co1 Co2 C19 176.2(3) . 6_576
